data_4001559
loop_
_publ_author_name
'Yang, Yuetao'
'Driesen, Kris'
'Nockemann, Peter'
'Van Hecke, Kristof'
'Van Meervelt, Luc'
'Binnemans, Koen'

_publ_section_title
;
 Lanthanide-Containing Metallomesogens with Low Transition Temperatures
;
_journal_issue 16
_journal_name_full 'Chemistry of Materials'
_journal_page_first 3698
_journal_paper_doi 10.1021/cm060644r
_journal_volume 18
_journal_year 2006
_chemical_formula_moiety 'C46 H46 F9 La N2 O10'
_chemical_formula_sum 'C46 H46 F9 La N2 O10'
_chemical_formula_weight 1096.76
_chemical_name_systematic
; 
 ? 
;
_space_group_IT_number 2
_symmetry_cell_setting triclinic
_symmetry_space_group_name_Hall '-P 1'
_symmetry_space_group_name_H-M 'P -1'
_atom_sites_solution_hydrogens geom
_atom_sites_solution_primary direct
_atom_sites_solution_secondary difmap
_audit_creation_method SHELXL-97
_cell_angle_alpha 70.890(3)
_cell_angle_beta 80.255(4)
_cell_angle_gamma 66.575(4)
_cell_formula_units_Z 4
_cell_length_a 15.1196(11)
_cell_length_b 18.5236(10)
_cell_length_c 20.6386(12)
_cell_measurement_temperature 100(2)
_cell_volume 5006.5(6)
_computing_cell_refinement 'Bruker SAINT'
_computing_data_collection 'Bruker SMART'
_computing_data_reduction 'Bruker SAINT'
_computing_publication_material Platon
_computing_structure_refinement 'SHELXL-97 (Sheldrick, 1997)'
_computing_structure_solution 'SHELXS-97 (Sheldrick, 1990)'
_diffrn_ambient_temperature 100(2)
_diffrn_measured_fraction_theta_full 0.981
_diffrn_measured_fraction_theta_max 0.981
_diffrn_measurement_device_type 'SMART 6000'
_diffrn_measurement_method 'omega and phi scans'
_diffrn_radiation_monochromator 'crossed Goebel mirrors'
_diffrn_radiation_source 'fine-focus sealed tube'
_diffrn_radiation_type CuK\a
_diffrn_radiation_wavelength 1.54178
_diffrn_reflns_av_R_equivalents 0.1000
_diffrn_reflns_av_sigmaI/netI 0.1002
_diffrn_reflns_limit_h_max 16
_diffrn_reflns_limit_h_min -16
_diffrn_reflns_limit_k_max 20
_diffrn_reflns_limit_k_min -19
_diffrn_reflns_limit_l_max 22
_diffrn_reflns_limit_l_min 0
_diffrn_reflns_number 14108
_diffrn_reflns_theta_full 58.93
_diffrn_reflns_theta_max 58.93
_diffrn_reflns_theta_min 2.27
_exptl_absorpt_coefficient_mu 7.377
_exptl_absorpt_correction_T_max 0.4780
_exptl_absorpt_correction_T_min 0.0792
_exptl_absorpt_correction_type refdelf
_exptl_absorpt_process_details 'WinGX - Version 1.70.01'
_exptl_crystal_colour yellow
_exptl_crystal_density_diffrn 1.455
_exptl_crystal_density_method 'not measured'
_exptl_crystal_description block
_exptl_crystal_F_000 2216
_exptl_crystal_size_max 0.4
_exptl_crystal_size_mid 0.25
_exptl_crystal_size_min 0.1
_refine_diff_density_max 1.197
_refine_diff_density_min -1.077
_refine_diff_density_rms 0.127
_refine_ls_extinction_method none
_refine_ls_goodness_of_fit_ref 0.923
_refine_ls_hydrogen_treatment constr
_refine_ls_matrix_type full
_refine_ls_number_parameters 1355
_refine_ls_number_reflns 14108
_refine_ls_number_restraints 290
_refine_ls_restrained_S_all 0.928
_refine_ls_R_factor_all 0.0911
_refine_ls_R_factor_gt 0.0627
_refine_ls_shift/su_max 0.000
_refine_ls_shift/su_mean 0.000
_refine_ls_structure_factor_coef Fsqd
_refine_ls_weighting_details 'calc w=1/[\s^2^(Fo^2^)+(0.0928P)^2^+0.0000P] where P=(Fo^2^+2Fc^2^)/3'
_refine_ls_weighting_scheme calc
_refine_ls_wR_factor_gt 0.1504
_refine_ls_wR_factor_ref 0.1684
_reflns_number_gt 9376
_reflns_number_total 14108
_reflns_threshold_expression >2sigma(I)
_cod_data_source_file cm060644rsi20060317_060454.cif
_cod_data_source_block wg104
_cod_database_code 4001559

loop_
_symmetry_equiv_pos_as_xyz
'x, y, z'
'-x, -y, -z'

loop_
_atom_site_label
_atom_site_type_symbol
_atom_site_fract_x
_atom_site_fract_y
_atom_site_fract_z
_atom_site_U_iso_or_equiv
_atom_site_adp_type
_atom_site_occupancy
_atom_site_symmetry_multiplicity
_atom_site_calc_flag
_atom_site_refinement_flags
_atom_site_disorder_assembly
_atom_site_disorder_group
C1 C 0.4048(5) -0.1407(3) 0.0298(3) 0.070(2) Uani 1 1 d . . .
C2 C 0.5017(5) -0.1676(4) 0.0134(3) 0.089(2) Uani 1 1 d . . .
H2 H 0.5293 -0.2065 -0.0120 0.107 Uiso 1 1 calc R . .
C3 C 0.5581(5) -0.1380(4) 0.0339(3) 0.081(2) Uani 1 1 d . . .
H3 H 0.6254 -0.1575 0.0225 0.098 Uiso 1 1 calc R . .
C4 C 0.5209(4) -0.0790(3) 0.0717(3) 0.0597(18) Uani 1 1 d . . .
C5 C 0.4196(4) -0.0508(3) 0.0881(3) 0.0549(17) Uani 1 1 d . . .
C6 C 0.3625(4) -0.0833(3) 0.0677(3) 0.0520(15) Uani 1 1 d . . .
H6 H 0.2953 -0.0664 0.0795 0.062 Uiso 1 1 calc R . .
C7 C 0.5804(4) -0.0495(3) 0.0921(3) 0.0606(18) Uani 1 1 d . . .
H7 H 0.6470 -0.0705 0.0791 0.073 Uiso 1 1 calc R . .
C8 C 0.6182(4) 0.0355(4) 0.1446(3) 0.0816(18) Uani 1 1 d DU . .
H8A H 0.5862 0.0959 0.1336 0.098 Uiso 1 1 calc R . .
H8B H 0.6795 0.0231 0.1166 0.098 Uiso 1 1 calc R . .
C9 C 0.6404(4) 0.0001(4) 0.2205(3) 0.0850(16) Uani 1 1 d DU . .
H9A H 0.6703 0.0327 0.2322 0.102 Uiso 1 1 calc R . .
H9B H 0.5790 0.0057 0.2481 0.102 Uiso 1 1 calc R . .
C10 C 0.7065(5) -0.0888(4) 0.2401(4) 0.102(2) Uani 1 1 d DU . .
H10A H 0.6696 -0.1228 0.2404 0.122 Uiso 1 1 calc R . .
H10B H 0.7590 -0.0970 0.2043 0.122 Uiso 1 1 calc R . .
C11 C 0.7494(7) -0.1187(7) 0.3064(5) 0.167(4) Uani 1 1 d DU . .
H11A H 0.8047 -0.1022 0.3018 0.250 Uiso 1 1 calc R . .
H11B H 0.7710 -0.1787 0.3225 0.250 Uiso 1 1 calc R . .
H11C H 0.7014 -0.0953 0.3396 0.250 Uiso 1 1 calc R . .
C12 C 0.2557(5) -0.1558(3) 0.0299(3) 0.0838(18) Uani 1 1 d . . .
H12A H 0.2502 -0.1750 0.0801 0.126 Uiso 1 1 calc R . .
H12B H 0.2285 -0.1836 0.0103 0.126 Uiso 1 1 calc R . .
H12C H 0.2204 -0.0963 0.0142 0.126 Uiso 1 1 calc R . .
C13 C -0.1204(3) 0.0877(3) 0.2290(2) 0.0410(12) Uani 1 1 d . . .
C14 C -0.1732(3) 0.1063(3) 0.2886(3) 0.0508(15) Uani 1 1 d . . .
H14 H -0.2339 0.1005 0.3012 0.061 Uiso 1 1 calc R . .
C15 C -0.1357(3) 0.1327(3) 0.3274(2) 0.0508(15) Uani 1 1 d . . .
H15 H -0.1712 0.1447 0.3677 0.061 Uiso 1 1 calc R . .
C16 C -0.0465(3) 0.1431(3) 0.3109(2) 0.0429(13) Uani 1 1 d . . .
C17 C 0.0071(3) 0.1230(2) 0.2505(2) 0.0353(12) Uani 1 1 d . . .
C18 C -0.0318(3) 0.0979(2) 0.2091(2) 0.0362(11) Uani 1 1 d . . .
H18 H 0.0014 0.0877 0.1677 0.043 Uiso 1 1 calc R . .
C19 C -0.0130(3) 0.1704(3) 0.3534(2) 0.0466(14) Uani 1 1 d . . .
H19 H -0.0537 0.1829 0.3918 0.056 Uiso 1 1 calc R . .
C20 C 0.1039(6) 0.2058(4) 0.3934(3) 0.101(2) Uani 1 1 d DU . .
H20A H 0.0508 0.2527 0.4054 0.121 Uiso 1 1 calc R . .
H20B H 0.1572 0.2246 0.3707 0.121 Uiso 1 1 calc R . .
C21 C 0.1385(5) 0.1376(5) 0.4578(4) 0.140(2) Uani 1 1 d DU . .
H21A H 0.1428 0.1612 0.4933 0.168 Uiso 1 1 calc R . .
H21B H 0.0908 0.1107 0.4748 0.168 Uiso 1 1 calc R . .
C22 C 0.2320(6) 0.0764(5) 0.4477(4) 0.152(3) Uani 1 1 d DU . .
H22A H 0.2790 0.1031 0.4256 0.182 Uiso 1 1 calc R . .
H22B H 0.2269 0.0459 0.4180 0.182 Uiso 1 1 calc R . .
C23 C 0.2660(10) 0.0156(6) 0.5215(5) 0.168(4) Uani 1 1 d DU . .
H23A H 0.3121 0.0304 0.5376 0.253 Uiso 1 1 calc R . .
H23B H 0.2969 -0.0409 0.5186 0.253 Uiso 1 1 calc R . .
H23C H 0.2098 0.0199 0.5539 0.253 Uiso 1 1 calc R . .
C24 C -0.1174(4) 0.0493(3) 0.1287(3) 0.0601(15) Uani 1 1 d . . .
H24A H -0.1050 0.0981 0.0992 0.090 Uiso 1 1 calc R . .
H24B H -0.1592 0.0372 0.1055 0.090 Uiso 1 1 calc R . .
H24C H -0.0561 0.0024 0.1379 0.090 Uiso 1 1 calc R . .
C25 C 0.2222(4) -0.1774(3) 0.2241(2) 0.0515(14) Uani 1 1 d . . .
C26 C 0.1283(4) -0.1496(3) 0.2049(3) 0.0704(17) Uani 1 1 d . . .
H26 H 0.0866 -0.0948 0.2030 0.084 Uiso 1 1 calc R . .
C27 C 0.0939(5) -0.1996(4) 0.1885(4) 0.1036(19) Uani 1 1 d . . .
H27 H 0.0291 -0.1800 0.1759 0.124 Uiso 1 1 calc R . .
C28 C 0.1573(6) -0.2811(4) 0.1908(4) 0.102(2) Uani 1 1 d . . .
H28 H 0.1346 -0.3163 0.1797 0.123 Uiso 1 1 calc R . .
C29 C 0.2503(6) -0.3093(3) 0.2088(3) 0.085(2) Uani 1 1 d . . .
H29 H 0.2922 -0.3636 0.2092 0.102 Uiso 1 1 calc R . .
C30 C 0.2844(4) -0.2587(3) 0.2268(2) 0.0572(15) Uani 1 1 d . . .
H30 H 0.3488 -0.2789 0.2407 0.069 Uiso 1 1 calc R . .
C31 C 0.2536(3) -0.1192(2) 0.2386(2) 0.0393(12) Uani 1 1 d . . .
C32 C 0.3321(3) -0.1489(2) 0.2836(2) 0.0420(12) Uani 1 1 d . . .
H32 H 0.3653 -0.2065 0.3008 0.050 Uiso 1 1 calc R . .
C33 C 0.3600(3) -0.0977(3) 0.3023(2) 0.0436(13) Uani 1 1 d . . .
C34 C 0.4388(3) -0.1359(3) 0.3549(3) 0.0537(14) Uani 1 1 d . . .
C35 C 0.2269(3) 0.3311(2) -0.0001(3) 0.0438(13) Uani 1 1 d . . .
C36 C 0.2900(4) 0.3452(3) 0.0312(2) 0.0477(13) Uani 1 1 d . . .
H36 H 0.3186 0.3059 0.0722 0.057 Uiso 1 1 calc R . .
C37 C 0.3127(4) 0.4159(3) 0.0042(3) 0.0559(15) Uani 1 1 d . . .
H37 H 0.3573 0.4243 0.0257 0.067 Uiso 1 1 calc R . .
C38 C 0.2674(5) 0.4745(3) -0.0560(3) 0.0647(18) Uani 1 1 d . . .
H38 H 0.2803 0.5238 -0.0743 0.078 Uiso 1 1 calc R . .
C39 C 0.2056(4) 0.4617(3) -0.0882(3) 0.0625(18) Uani 1 1 d . . .
H39 H 0.1767 0.5012 -0.1290 0.075 Uiso 1 1 calc R . .
C40 C 0.1850(4) 0.3897(3) -0.0605(3) 0.0543(16) Uani 1 1 d . . .
H40 H 0.1421 0.3806 -0.0830 0.065 Uiso 1 1 calc R . .
C41 C 0.2074(3) 0.2529(2) 0.0307(2) 0.0350(11) Uani 1 1 d . . .
C42 C 0.1699(3) 0.2255(2) -0.0096(2) 0.0349(11) Uani 1 1 d . . .
H42 H 0.1597 0.2556 -0.0566 0.042 Uiso 1 1 calc R . .
C43 C 0.1464(3) 0.1540(2) 0.0172(2) 0.0367(12) Uani 1 1 d . C .
C44 C 0.1007(3) 0.1316(2) -0.0289(2) 0.0434(13) Uani 1 1 d D . .
C45 C 0.3377(3) 0.1660(3) 0.2301(2) 0.0444(13) Uani 1 1 d . C .
C46 C 0.3822(4) 0.2149(3) 0.2538(3) 0.0606(15) Uani 1 1 d . . .
C47 C 0.7723(4) 0.2820(2) 0.1152(2) 0.0463(14) Uani 1 1 d . . .
C48 C 0.8534(4) 0.2767(3) 0.0678(3) 0.0586(18) Uani 1 1 d . . .
H48 H 0.8559 0.2629 0.0269 0.070 Uiso 1 1 calc R . .
C49 C 0.9271(4) 0.2922(3) 0.0830(3) 0.0577(17) Uani 1 1 d . . .
H49 H 0.9830 0.2857 0.0531 0.069 Uiso 1 1 calc R . .
C50 C 0.9243(4) 0.3170(3) 0.1405(2) 0.0464(14) Uani 1 1 d . . .
C51 C 0.8407(3) 0.3257(2) 0.1859(2) 0.0429(13) Uani 1 1 d . . .
C52 C 0.7659(3) 0.3085(3) 0.1727(2) 0.0429(13) Uani 1 1 d . . .
H52 H 0.7100 0.3145 0.2027 0.052 Uiso 1 1 calc R . .
C53 C 1.0051(4) 0.3286(3) 0.1537(3) 0.0549(16) Uani 1 1 d . . .
H53 H 1.0596 0.3171 0.1228 0.066 Uiso 1 1 calc R . .
C54 C 1.0972(4) 0.3675(3) 0.2139(4) 0.086(2) Uani 1 1 d DU . .
H54A H 1.1517 0.3410 0.1849 0.104 Uiso 1 1 calc R . .
H54B H 1.1146 0.3389 0.2623 0.104 Uiso 1 1 calc R . .
C55 C 1.0891(5) 0.4540(4) 0.1990(3) 0.095(2) Uani 1 1 d DU . .
H55A H 1.0333 0.4829 0.2259 0.114 Uiso 1 1 calc R . .
H55B H 1.1481 0.4551 0.2127 0.114 Uiso 1 1 calc R . .
C56 C 1.0762(5) 0.4959(4) 0.1252(3) 0.0946(19) Uani 1 1 d DU . .
H56A H 1.0151 0.4978 0.1121 0.114 Uiso 1 1 calc R . .
H56B H 1.1299 0.4651 0.0983 0.114 Uiso 1 1 calc R . .
C57 C 1.0740(8) 0.5852(4) 0.1087(5) 0.138(4) Uani 1 1 d DU . .
H57A H 1.0292 0.6121 0.1414 0.206 Uiso 1 1 calc R . .
H57B H 1.0526 0.6163 0.0620 0.206 Uiso 1 1 calc R . .
H57C H 1.1388 0.5831 0.1124 0.206 Uiso 1 1 calc R . .
C58 C 0.6243(5) 0.2603(4) 0.1444(3) 0.0722(18) Uani 1 1 d . . .
H58A H 0.6461 0.2203 0.1888 0.108 Uiso 1 1 calc R . .
H58B H 0.5809 0.2453 0.1257 0.108 Uiso 1 1 calc R . .
H58C H 0.5899 0.3151 0.1507 0.108 Uiso 1 1 calc R . .
C59 C 0.3417(4) 0.5451(3) 0.3682(3) 0.0506(14) Uani 1 1 d . A .
C60 C 0.3022(4) 0.6046(3) 0.4040(3) 0.0613(16) Uani 1 1 d . . .
H60 H 0.2344 0.6313 0.4090 0.074 Uiso 1 1 calc R . .
C61 C 0.3637(4) 0.6229(3) 0.4315(3) 0.0605(16) Uani 1 1 d . . .
H61 H 0.3374 0.6633 0.4555 0.073 Uiso 1 1 calc R . .
C62 C 0.4632(3) 0.5851(3) 0.4258(2) 0.0429(13) Uani 1 1 d . . .
C63 C 0.5037(3) 0.5251(2) 0.3883(2) 0.0403(12) Uani 1 1 d . . .
C64 C 0.4418(3) 0.5065(3) 0.3601(2) 0.0483(14) Uani 1 1 d . . .
H64 H 0.4673 0.4673 0.3350 0.058 Uiso 1 1 calc R . .
C65 C 0.5228(4) 0.6061(3) 0.4573(2) 0.0496(15) Uani 1 1 d . . .
H65 H 0.4909 0.6452 0.4822 0.060 Uiso 1 1 calc R . .
C66 C 0.6754(4) 0.6001(3) 0.4893(3) 0.0582(13) Uani 1 1 d DU . .
H66A H 0.7271 0.5495 0.5133 0.070 Uiso 1 1 calc R . .
H66B H 0.6346 0.6264 0.5243 0.070 Uiso 1 1 calc R . .
C67 C 0.7201(4) 0.6569(3) 0.4408(3) 0.0654(12) Uani 1 1 d DU . .
H67A H 0.6686 0.7097 0.4201 0.079 Uiso 1 1 calc R . .
H67B H 0.7560 0.6330 0.4033 0.079 Uiso 1 1 calc R . .
C68 C 0.7889(4) 0.6729(3) 0.4759(3) 0.0749(13) Uani 1 1 d DU . .
H68A H 0.8194 0.7085 0.4413 0.090 Uiso 1 1 calc R . .
H68B H 0.8406 0.6202 0.4967 0.090 Uiso 1 1 calc R . .
C69 C 0.7347(7) 0.7147(5) 0.5320(4) 0.135(3) Uani 1 1 d DU . .
H69A H 0.7732 0.7407 0.5430 0.202 Uiso 1 1 calc R . .
H69B H 0.7242 0.6734 0.5734 0.202 Uiso 1 1 calc R . .
H69C H 0.6724 0.7565 0.5155 0.202 Uiso 1 1 calc R . .
C70A C 0.3090(8) 0.4644(5) 0.3092(5) 0.082(3) Uani 0.547(9) 1 d PD A 1
H70A H 0.3527 0.4762 0.2699 0.123 Uiso 0.547(9) 1 calc PR A 1
H70B H 0.2523 0.4632 0.2932 0.123 Uiso 0.547(9) 1 calc PR A 1
H70C H 0.3425 0.4110 0.3413 0.123 Uiso 0.547(9) 1 calc PR A 1
C70B C 0.1770(6) 0.5564(9) 0.3551(7) 0.077(5) Uani 0.453(9) 1 d PD A 2
H70D H 0.1621 0.5477 0.4046 0.115 Uiso 0.453(9) 1 calc PR A 2
H70E H 0.1487 0.5271 0.3382 0.115 Uiso 0.453(9) 1 calc PR A 2
H70F H 0.1500 0.6152 0.3312 0.115 Uiso 0.453(9) 1 calc PR A 2
C71 C 0.8244(3) 0.1892(3) 0.5235(2) 0.0439(13) Uani 1 1 d . . .
C72 C 0.8855(3) 0.2157(3) 0.5438(2) 0.0473(14) Uani 1 1 d . . .
H72 H 0.8884 0.2680 0.5195 0.057 Uiso 1 1 calc R . .
C73 C 0.9433(4) 0.1663(3) 0.6000(3) 0.0585(16) Uani 1 1 d . . .
H73 H 0.9848 0.1851 0.6142 0.070 Uiso 1 1 calc R . .
C74 C 0.9393(4) 0.0880(3) 0.6352(3) 0.0570(17) Uani 1 1 d . . .
H74 H 0.9794 0.0535 0.6727 0.068 Uiso 1 1 calc R . .
C75 C 0.8790(4) 0.0615(3) 0.6161(3) 0.0574(17) Uani 1 1 d . . .
H75 H 0.8756 0.0095 0.6409 0.069 Uiso 1 1 calc R . .
C76 C 0.8221(3) 0.1106(3) 0.5601(3) 0.0482(14) Uani 1 1 d . . .
H76 H 0.7812 0.0912 0.5461 0.058 Uiso 1 1 calc R . .
C77 C 0.7652(3) 0.2414(2) 0.4624(2) 0.0416(13) Uani 1 1 d . . .
C78 C 0.6851(3) 0.2284(2) 0.4505(2) 0.0431(13) Uani 1 1 d . . .
H78 H 0.6640 0.1894 0.4852 0.052 Uiso 1 1 calc R . .
C79 C 0.6351(3) 0.2690(2) 0.3910(2) 0.0395(12) Uani 1 1 d . B .
C80 C 0.5565(3) 0.2418(2) 0.3820(2) 0.0511(14) Uani 1 1 d D . .
C81A C 0.5109(3) 0.5579(4) 0.1413(2) 0.062(2) Uani 0.460(5) 1 d PDU B 1
C82A C 0.4889(3) 0.4890(4) 0.1524(2) 0.067(2) Uani 0.460(5) 1 d PDU B 1
H82A H 0.5151 0.4418 0.1898 0.080 Uiso 0.460(5) 1 calc PR B 1
C83A C 0.4288(4) 0.4893(5) 0.1091(3) 0.076(3) Uani 0.460(5) 1 d PDU B 1
H83A H 0.4134 0.4422 0.1163 0.091 Uiso 0.460(5) 1 calc PR B 1
C84A C 0.3909(6) 0.5587(4) 0.0548(4) 0.066(2) Uani 0.460(5) 1 d PDU B 1
H84A H 0.3491 0.5586 0.0254 0.080 Uiso 0.460(5) 1 calc PR B 1
C85A C 0.4123(6) 0.6272(5) 0.0426(4) 0.071(3) Uani 0.460(5) 1 d PDU B 1
H85 H 0.3866 0.6741 0.0049 0.085 Uiso 0.460(5) 1 calc PR B 1
C86A C 0.4720(6) 0.6262(5) 0.0865(4) 0.067(3) Uani 0.460(5) 1 d PDU B 1
H86A H 0.4870 0.6736 0.0790 0.081 Uiso 0.460(5) 1 calc PR B 1
C81B C 0.4909(3) 0.5556(3) 0.1567(2) 0.051(2) Uani 0.540(5) 1 d PDU B 2
C82B C 0.4558(3) 0.4924(3) 0.1741(2) 0.055(2) Uani 0.540(5) 1 d PDU B 2
H82B H 0.4816 0.4461 0.2121 0.066 Uiso 0.540(5) 1 calc PR B 2
C83B C 0.3851(4) 0.4940(4) 0.1384(3) 0.052(2) Uani 0.540(5) 1 d PDU B 2
H83B H 0.3628 0.4496 0.1524 0.063 Uiso 0.540(5) 1 calc PR B 2
C84B C 0.3466(5) 0.5609(4) 0.0818(3) 0.052(2) Uani 0.540(5) 1 d PDU B 2
H84B H 0.2990 0.5627 0.0560 0.062 Uiso 0.540(5) 1 calc PR B 2
C85B C 0.3798(5) 0.6242(4) 0.0647(3) 0.050(2) Uani 0.540(5) 1 d PDU B 2
H85B H 0.3534 0.6707 0.0270 0.059 Uiso 0.540(5) 1 calc PR B 2
C86B C 0.4495(5) 0.6226(4) 0.1001(3) 0.055(2) Uani 0.540(5) 1 d PDU B 2
H86B H 0.4705 0.6677 0.0862 0.066 Uiso 0.540(5) 1 calc PR B 2
C87 C 0.5735(3) 0.5512(3) 0.1926(2) 0.0515(15) Uani 1 1 d D . .
C88 C 0.5826(4) 0.6234(3) 0.1936(2) 0.0581(16) Uani 1 1 d . B .
H88 H 0.5365 0.6750 0.1714 0.070 Uiso 1 1 calc R . .
C89 C 0.6547(5) 0.6214(3) 0.2250(2) 0.0609(18) Uani 1 1 d . . .
C90 C 0.6627(6) 0.7052(3) 0.2209(3) 0.092(2) Uani 1 1 d . B .
C91 C 0.8863(4) 0.4392(3) 0.3784(3) 0.0622(16) Uani 1 1 d . B .
C92 C 0.9673(5) 0.4383(4) 0.4153(3) 0.101(2) Uani 1 1 d DU . .
F1 F 0.5176(2) -0.1214(2) 0.32706(19) 0.0775(12) Uani 1 1 d . . .
F2 F 0.4099(2) -0.10458(19) 0.40773(16) 0.0729(10) Uani 1 1 d . . .
F3 F 0.4646(2) -0.21665(18) 0.38186(18) 0.0834(10) Uani 1 1 d . . .
F4A F 0.0798(3) 0.1876(2) -0.09053(19) 0.0857(13) Uani 0.774(4) 1 d PDU C 1
F5A F 0.1609(3) 0.0633(2) -0.0434(2) 0.0718(12) Uani 0.774(4) 1 d PDU C 1
F6A F 0.0219(3) 0.1191(3) -0.0019(2) 0.0814(13) Uani 0.774(4) 1 d PDU C 1
F4B F 0.0163(8) 0.1850(8) -0.0478(7) 0.080(4) Uani 0.226(4) 1 d PDU C 2
F5B F 0.1545(9) 0.1151(7) -0.0821(5) 0.071(3) Uani 0.226(4) 1 d PDU C 2
F6B F 0.0725(9) 0.0689(7) 0.0031(7) 0.075(4) Uani 0.226(4) 1 d PDU C 2
F7 F 0.3684(4) 0.2873(3) 0.2075(3) 0.1542(18) Uani 1 1 d . . .
F8 F 0.3466(3) 0.2306(3) 0.3098(2) 0.1605(13) Uani 1 1 d . . .
F9 F 0.4760(3) 0.1812(3) 0.2560(2) 0.1229(13) Uani 1 1 d . . .
F10A F 0.5317(10) 0.2734(8) 0.3180(4) 0.081(4) Uani 0.231(4) 1 d PD D 1
F11A F 0.4811(7) 0.2667(8) 0.4208(6) 0.069(5) Uani 0.231(4) 1 d PD D 1
F12A F 0.5785(12) 0.1634(5) 0.3963(9) 0.092(6) Uani 0.231(4) 1 d PD D 1
F10B F 0.4851(3) 0.2994(3) 0.3458(3) 0.0987(18) Uani 0.769(4) 1 d PD D 2
F11B F 0.5148(3) 0.2116(3) 0.4416(2) 0.0911(17) Uani 0.769(4) 1 d PD D 2
F12B F 0.5916(3) 0.1818(2) 0.3538(3) 0.0928(14) Uani 0.769(4) 1 d PD D 2
F13 F 0.5712(4) 0.7691(2) 0.2061(2) 0.1247(18) Uani 1 1 d . . .
F14 F 0.7178(5) 0.7266(2) 0.1745(2) 0.1669(18) Uani 1 1 d . . .
F15 F 0.6799(3) 0.70852(18) 0.27890(17) 0.0911(13) Uani 1 1 d . . .
F16 F 0.9499(3) 0.4960(3) 0.4386(3) 0.1799(16) Uani 1 1 d D . .
F17 F 1.0537(2) 0.4193(3) 0.3829(2) 0.1048(14) Uani 1 1 d D . .
F18 F 0.9846(5) 0.3720(5) 0.4771(3) 0.215(3) Uani 1 1 d D . .
La1 La 0.246417(15) 0.081905(12) 0.180023(12) 0.03189(6) Uani 1 1 d . C .
La2 La 0.735799(17) 0.419621(13) 0.320591(12) 0.03680(7) Uani 1 1 d . . .
N1 N 0.5557(3) 0.0019(3) 0.1260(2) 0.0609(15) Uani 1 1 d . . .
H1 H 0.4946 0.0196 0.1399 0.073 Uiso 1 1 calc R . .
N2 N 0.0696(3) 0.1804(2) 0.3453(2) 0.0519(11) Uani 1 1 d . . .
H2A H 0.1067 0.1713 0.3089 0.062 Uiso 1 1 calc R . .
N3 N 1.0130(3) 0.3532(2) 0.2034(3) 0.0567(14) Uani 1 1 d . . .
H3A H 0.9639 0.3620 0.2333 0.068 Uiso 1 1 calc R . .
N4 N 0.6158(3) 0.5775(2) 0.4554(2) 0.0504(11) Uani 1 1 d . . .
H4 H 0.6461 0.5417 0.4321 0.061 Uiso 1 1 calc R . .
O1 O 0.3539(4) -0.1737(2) 0.0082(2) 0.0816(14) Uani 1 1 d . . .
O2 O 0.3804(2) 0.00361(18) 0.12128(17) 0.0487(9) Uani 1 1 d . . .
O3 O -0.1639(2) 0.0639(2) 0.19212(17) 0.0529(10) Uani 1 1 d . . .
O4 O 0.09069(19) 0.13165(16) 0.23460(15) 0.0379(8) Uani 1 1 d . . .
O5 O 0.2113(2) -0.04415(16) 0.21014(15) 0.0397(8) Uani 1 1 d . . .
O6 O 0.3314(2) -0.02025(16) 0.28226(15) 0.0428(8) Uani 1 1 d . . .
O7 O 0.2272(2) 0.21750(16) 0.09173(15) 0.0411(8) Uani 1 1 d . . .
O8 O 0.1575(2) 0.10461(16) 0.07858(15) 0.0409(8) Uani 1 1 d . . .
O9 O 0.2545(2) 0.17331(17) 0.25144(16) 0.0457(9) Uani 1 1 d . . .
O10 O 0.3891(2) 0.12545(18) 0.19091(17) 0.0474(9) Uani 1 1 d . . .
O11 O 0.7051(3) 0.26087(19) 0.09828(17) 0.0554(10) Uani 1 1 d . . .
O12 O 0.8354(2) 0.35182(17) 0.23888(16) 0.0457(9) Uani 1 1 d . B .
O13 O 0.2795(3) 0.5260(2) 0.34264(19) 0.0664(11) Uani 1 1 d D . .
O14 O 0.5966(2) 0.48892(17) 0.38237(16) 0.0462(9) Uani 1 1 d . B .
O15 O 0.7938(2) 0.29766(17) 0.42162(15) 0.0433(9) Uani 1 1 d . B .
O16 O 0.6476(2) 0.32448(16) 0.34012(15) 0.0439(8) Uani 1 1 d . B .
O17 O 0.6229(2) 0.48098(18) 0.22755(16) 0.0498(10) Uani 1 1 d . B .
O18 O 0.7253(3) 0.56212(18) 0.25736(17) 0.0539(10) Uani 1 1 d . B .
O19 O 0.9135(2) 0.4061(2) 0.33021(19) 0.0584(10) Uani 1 1 d . B .
O20 O 0.8051(2) 0.46502(18) 0.40413(17) 0.0528(10) Uani 1 1 d . B .

loop_
_atom_site_aniso_label
_atom_site_aniso_U_11
_atom_site_aniso_U_22
_atom_site_aniso_U_33
_atom_site_aniso_U_23
_atom_site_aniso_U_13
_atom_site_aniso_U_12
C1 0.086(4) 0.050(2) 0.056(3) -0.016(2) -0.018(3) -0.001(3)
C2 0.091(4) 0.072(3) 0.070(3) -0.034(3) -0.014(3) 0.018(3)
C3 0.065(3) 0.069(3) 0.061(3) -0.020(3) 0.007(3) 0.021(3)
C4 0.047(3) 0.055(3) 0.054(3) -0.013(2) 0.009(2) -0.002(2)
C5 0.061(3) 0.033(2) 0.053(3) -0.0076(19) 0.007(2) -0.007(2)
C6 0.062(3) 0.038(2) 0.047(3) -0.0112(19) 0.003(2) -0.013(2)
C7 0.034(2) 0.068(3) 0.054(3) -0.013(2) 0.013(2) -0.003(2)
C8 0.043(2) 0.080(3) 0.119(3) -0.017(3) 0.003(3) -0.032(2)
C9 0.054(2) 0.076(2) 0.129(3) -0.020(2) -0.012(2) -0.0316(19)
C10 0.069(3) 0.083(3) 0.150(3) -0.021(3) -0.031(3) -0.024(2)
C11 0.130(5) 0.160(7) 0.180(4) 0.024(5) -0.078(4) -0.053(5)
C12 0.126(4) 0.054(2) 0.080(3) -0.023(2) -0.062(3) -0.016(3)
C13 0.0280(17) 0.054(2) 0.045(2) -0.0137(18) -0.0001(17) -0.0191(16)
C14 0.038(2) 0.066(3) 0.049(3) -0.009(2) 0.004(2) -0.0280(19)
C15 0.038(2) 0.065(3) 0.038(2) -0.013(2) 0.008(2) -0.013(2)
C16 0.035(2) 0.044(2) 0.042(2) -0.0125(17) 0.0005(18) -0.0073(18)
C17 0.0277(17) 0.0307(17) 0.042(2) -0.0028(16) -0.0010(17) -0.0112(15)
C18 0.0312(18) 0.0369(18) 0.038(2) -0.0078(16) -0.0028(17) -0.0123(15)
C19 0.048(2) 0.048(2) 0.043(2) -0.0151(18) 0.003(2) -0.0168(19)
C20 0.123(4) 0.123(3) 0.089(3) -0.054(2) -0.015(3) -0.056(3)
C21 0.168(3) 0.146(4) 0.114(3) -0.038(3) -0.038(3) -0.054(3)
C22 0.194(4) 0.132(4) 0.119(3) -0.029(3) -0.036(4) -0.043(3)
C23 0.234(7) 0.119(6) 0.125(4) -0.017(4) -0.040(5) -0.039(5)
C24 0.058(2) 0.077(3) 0.058(3) -0.012(2) -0.012(2) -0.040(2)
C25 0.071(3) 0.047(2) 0.044(2) -0.0075(18) -0.010(2) -0.031(2)
C26 0.089(3) 0.055(3) 0.074(3) -0.006(2) -0.035(3) -0.031(2)
C27 0.130(3) 0.091(3) 0.131(4) -0.023(3) -0.074(3) -0.063(3)
C28 0.154(5) 0.057(3) 0.122(5) -0.017(3) -0.056(4) -0.053(3)
C29 0.128(5) 0.045(2) 0.083(4) -0.012(2) -0.038(3) -0.026(3)
C30 0.096(3) 0.0372(18) 0.050(2) -0.0109(17) -0.020(2) -0.031(2)
C31 0.043(2) 0.0360(18) 0.038(2) -0.0092(16) -0.0003(18) -0.0147(16)
C32 0.053(2) 0.0392(18) 0.039(2) -0.0117(16) -0.0119(18) -0.0187(17)
C33 0.039(2) 0.049(2) 0.040(2) -0.0064(18) -0.0100(18) -0.0142(18)
C34 0.051(2) 0.047(2) 0.059(3) 0.004(2) -0.026(2) -0.0207(19)
C35 0.039(2) 0.0311(18) 0.055(3) -0.0079(18) 0.006(2) -0.0128(16)
C36 0.060(3) 0.0433(19) 0.046(2) -0.0213(17) 0.000(2) -0.0200(19)
C37 0.079(3) 0.046(2) 0.050(3) -0.0096(19) 0.005(2) -0.038(2)
C38 0.105(4) 0.036(2) 0.055(3) 0.000(2) 0.000(3) -0.039(2)
C39 0.080(3) 0.044(2) 0.055(3) -0.005(2) -0.007(3) -0.021(2)
C40 0.062(3) 0.043(2) 0.047(3) -0.006(2) 0.000(2) -0.015(2)
C41 0.0257(17) 0.0336(17) 0.043(2) -0.0107(16) 0.0026(17) -0.0102(15)
C42 0.0315(18) 0.0486(19) 0.0236(18) -0.0143(15) 0.0038(15) -0.0127(16)
C43 0.0278(18) 0.0423(19) 0.032(2) -0.0126(16) 0.0063(16) -0.0062(16)
C44 0.0345(19) 0.042(2) 0.050(2) -0.0099(18) -0.0055(19) -0.0108(17)
C45 0.0405(19) 0.044(2) 0.050(2) -0.0064(18) -0.0128(18) -0.0187(17)
C46 0.058(2) 0.078(3) 0.068(3) -0.024(2) -0.005(2) -0.043(2)
C47 0.057(2) 0.0356(19) 0.041(2) -0.0104(17) -0.003(2) -0.0122(19)
C48 0.085(4) 0.043(2) 0.037(2) -0.0147(18) 0.011(2) -0.015(2)
C49 0.061(3) 0.043(2) 0.052(3) -0.007(2) 0.015(3) -0.015(2)
C50 0.049(2) 0.0349(19) 0.048(3) -0.0106(18) 0.007(2) -0.0125(18)
C51 0.051(2) 0.0272(17) 0.038(2) -0.0050(16) 0.001(2) -0.0072(18)
C52 0.042(2) 0.045(2) 0.038(2) -0.0127(17) 0.0039(19) -0.0131(18)
C53 0.044(2) 0.049(2) 0.063(3) -0.015(2) 0.009(2) -0.013(2)
C54 0.053(3) 0.095(2) 0.124(4) -0.046(2) 0.009(3) -0.035(2)
C55 0.074(3) 0.094(2) 0.119(3) -0.032(3) 0.009(4) -0.036(3)
C56 0.076(3) 0.098(2) 0.120(3) -0.044(2) -0.018(3) -0.028(3)
C57 0.201(9) 0.110(3) 0.113(6) -0.025(3) -0.002(6) -0.077(4)
C58 0.080(3) 0.076(3) 0.076(3) -0.030(2) -0.009(3) -0.035(3)
C59 0.054(2) 0.050(2) 0.046(2) -0.0106(19) -0.008(2) -0.018(2)
C60 0.053(3) 0.060(3) 0.070(3) -0.021(2) -0.018(2) -0.011(2)
C61 0.059(3) 0.046(2) 0.076(3) -0.030(2) -0.006(3) -0.007(2)
C62 0.044(2) 0.046(2) 0.037(2) -0.0144(17) -0.0010(18) -0.0130(18)
C63 0.046(2) 0.0347(18) 0.038(2) -0.0100(16) -0.0088(18) -0.0100(17)
C64 0.053(2) 0.043(2) 0.048(2) -0.0120(18) -0.010(2) -0.0150(19)
C65 0.059(3) 0.044(2) 0.041(2) -0.0116(18) 0.000(2) -0.016(2)
C66 0.072(2) 0.065(2) 0.046(2) -0.0130(17) -0.008(2) -0.0330(15)
C67 0.077(2) 0.063(2) 0.061(2) -0.0069(15) -0.0118(18) -0.0355(16)
C68 0.086(2) 0.079(2) 0.075(2) -0.0158(19) -0.014(2) -0.0473(17)
C69 0.135(6) 0.153(4) 0.147(3) -0.091(2) -0.007(3) -0.046(4)
C70A 0.091(6) 0.101(6) 0.082(5) -0.048(4) -0.028(5) -0.037(5)
C70B 0.038(6) 0.100(9) 0.077(9) -0.028(7) 0.017(6) -0.016(6)
C71 0.043(2) 0.044(2) 0.034(2) -0.0067(17) -0.0028(19) -0.0093(19)
C72 0.049(2) 0.047(2) 0.040(2) -0.0069(19) 0.000(2) -0.0183(19)
C73 0.055(2) 0.069(3) 0.049(3) -0.009(2) -0.015(2) -0.021(2)
C74 0.055(3) 0.056(3) 0.037(2) 0.000(2) -0.006(2) -0.007(2)
C75 0.054(3) 0.050(2) 0.054(3) -0.002(2) -0.004(2) -0.014(2)
C76 0.046(2) 0.043(2) 0.049(3) -0.0043(19) -0.006(2) -0.0145(19)
C77 0.037(2) 0.0375(18) 0.047(2) -0.0171(17) 0.0018(19) -0.0078(17)
C78 0.048(2) 0.0366(18) 0.045(2) -0.0095(17) -0.0029(19) -0.0169(17)
C79 0.044(2) 0.0373(17) 0.037(2) -0.0153(15) -0.0006(18) -0.0115(17)
C80 0.051(2) 0.054(2) 0.054(2) -0.0184(19) -0.010(2) -0.021(2)
C81A 0.085(4) 0.053(3) 0.048(3) -0.031(3) -0.029(3) 0.000(3)
C82A 0.090(4) 0.057(3) 0.052(3) -0.030(3) -0.032(3) -0.002(3)
C83A 0.095(4) 0.063(4) 0.059(4) -0.027(3) -0.028(3) -0.001(4)
C84A 0.088(4) 0.059(3) 0.047(3) -0.028(3) -0.033(3) 0.000(3)
C85A 0.084(4) 0.058(4) 0.048(3) -0.018(3) -0.027(3) 0.009(4)
C86A 0.084(4) 0.054(4) 0.049(3) -0.019(3) -0.030(3) 0.002(4)
C81B 0.056(3) 0.046(3) 0.037(3) -0.018(3) -0.008(3) 0.004(3)
C82B 0.058(3) 0.047(3) 0.045(3) -0.018(3) -0.009(3) 0.002(3)
C83B 0.060(3) 0.047(3) 0.047(3) -0.026(3) -0.013(3) -0.002(3)
C84B 0.062(3) 0.050(3) 0.043(3) -0.035(2) -0.013(3) 0.002(3)
C85B 0.058(3) 0.048(3) 0.033(3) -0.023(2) -0.014(3) 0.004(3)
C86B 0.060(4) 0.048(3) 0.033(3) -0.013(3) -0.007(3) 0.007(3)
C87 0.070(3) 0.039(2) 0.035(2) -0.0086(17) -0.013(2) -0.007(2)
C88 0.084(3) 0.040(2) 0.038(2) -0.0092(18) -0.024(2) -0.003(2)
C89 0.095(4) 0.044(2) 0.033(2) -0.0095(19) -0.003(3) -0.015(3)
C90 0.154(5) 0.043(2) 0.074(3) -0.010(2) -0.051(3) -0.020(3)
C91 0.065(3) 0.042(2) 0.081(3) -0.014(2) -0.029(2) -0.013(2)
C92 0.068(3) 0.123(4) 0.131(5) -0.070(3) -0.016(3) -0.023(3)
F1 0.0475(13) 0.088(2) 0.087(2) -0.0013(17) -0.0210(15) -0.0269(14)
F2 0.0853(17) 0.0839(17) 0.0620(15) -0.0177(13) -0.0257(14) -0.0374(15)
F3 0.0947(17) 0.0507(15) 0.102(2) 0.0066(14) -0.0635(15) -0.0236(14)
F4A 0.139(3) 0.075(2) 0.0625(19) 0.0016(16) -0.0577(18) -0.055(2)
F5A 0.074(2) 0.0665(17) 0.0800(19) -0.0455(14) -0.0284(17) -0.0013(17)
F6A 0.0619(18) 0.140(3) 0.081(2) -0.0571(19) 0.0059(18) -0.0603(18)
F4B 0.085(6) 0.094(6) 0.068(6) -0.044(5) -0.017(5) -0.017(6)
F5B 0.088(6) 0.093(5) 0.060(5) -0.047(4) -0.025(4) -0.031(5)
F6B 0.082(5) 0.093(6) 0.077(6) -0.020(5) -0.018(5) -0.058(5)
F7 0.225(3) 0.094(2) 0.191(4) 0.001(2) -0.090(3) -0.109(2)
F8 0.186(3) 0.313(2) 0.135(2) -0.1711(17) 0.090(2) -0.200(2)
F9 0.0772(18) 0.162(2) 0.184(3) -0.098(2) -0.029(2) -0.0505(19)
F10A 0.106(8) 0.129(7) 0.059(6) -0.049(5) 0.000(6) -0.077(7)
F11A 0.035(5) 0.083(8) 0.080(8) -0.010(7) -0.016(6) -0.019(5)
F12A 0.102(10) 0.040(6) 0.122(13) 0.006(7) -0.027(10) -0.028(7)
F10B 0.071(2) 0.057(2) 0.156(4) 0.021(2) -0.068(2) -0.0281(18)
F11B 0.079(2) 0.149(4) 0.064(3) -0.017(2) 0.002(2) -0.074(2)
F12B 0.074(2) 0.102(2) 0.148(3) -0.0837(19) -0.005(2) -0.041(2)
F13 0.189(4) 0.0507(17) 0.121(3) -0.0164(17) -0.070(3) -0.012(2)
F14 0.355(4) 0.1475(19) 0.092(3) -0.0637(17) 0.090(3) -0.203(2)
F15 0.166(3) 0.0540(14) 0.0642(17) -0.0139(12) -0.0385(18) -0.0404(18)
F16 0.089(2) 0.201(2) 0.335(4) -0.197(2) -0.057(2) -0.024(2)
F17 0.0608(17) 0.138(3) 0.141(3) -0.065(2) -0.0159(19) -0.0373(18)
F18 0.224(4) 0.246(7) 0.178(4) 0.048(5) -0.123(4) -0.131(5)
La1 0.02949(9) 0.03260(9) 0.03587(11) -0.01091(8) 0.00021(9) -0.01354(8)
La2 0.03986(11) 0.03510(10) 0.03290(12) -0.00845(9) -0.00410(10) -0.01129(9)
N1 0.0318(17) 0.070(2) 0.072(3) -0.011(2) 0.0082(19) -0.0219(17)
N2 0.056(2) 0.0524(17) 0.055(2) -0.0244(15) -0.0114(17) -0.0172(17)
N3 0.0380(18) 0.0440(19) 0.075(3) -0.0060(19) 0.002(2) -0.0129(16)
N4 0.062(2) 0.0533(17) 0.0484(19) -0.0210(15) -0.0069(17) -0.0271(16)
O1 0.118(3) 0.0585(17) 0.0665(19) -0.0330(15) -0.029(2) -0.009(2)
O2 0.0402(14) 0.0515(14) 0.0596(18) -0.0267(13) 0.0124(14) -0.0194(12)
O3 0.0425(14) 0.0750(18) 0.0513(18) -0.0143(14) 0.0038(14) -0.0372(13)
O4 0.0320(12) 0.0438(12) 0.0458(14) -0.0191(11) -0.0005(12) -0.0176(11)
O5 0.0393(13) 0.0368(12) 0.0438(15) -0.0110(11) -0.0016(12) -0.0154(11)
O6 0.0481(14) 0.0410(13) 0.0450(15) -0.0122(11) -0.0060(13) -0.0207(12)
O7 0.0453(14) 0.0341(12) 0.0452(16) -0.0063(11) -0.0048(13) -0.0190(11)
O8 0.0403(13) 0.0429(12) 0.0474(15) -0.0153(11) -0.0079(12) -0.0193(11)
O9 0.0433(14) 0.0488(13) 0.0559(17) -0.0199(12) -0.0005(13) -0.0248(12)
O10 0.0335(13) 0.0548(15) 0.0609(17) -0.0199(13) -0.0052(13) -0.0196(12)
O11 0.0653(19) 0.0569(15) 0.0520(17) -0.0243(13) 0.0013(16) -0.0250(15)
O12 0.0489(15) 0.0435(13) 0.0442(16) -0.0137(12) -0.0004(13) -0.0163(13)
O13 0.0630(18) 0.082(2) 0.066(2) -0.0197(16) -0.0174(16) -0.0343(16)
O14 0.0425(15) 0.0489(14) 0.0473(16) -0.0216(12) -0.0010(13) -0.0110(13)
O15 0.0468(14) 0.0451(14) 0.0366(15) -0.0073(12) -0.0041(13) -0.0183(12)
O16 0.0535(15) 0.0369(13) 0.0443(15) -0.0050(11) -0.0150(13) -0.0199(12)
O17 0.0531(16) 0.0408(14) 0.0403(15) -0.0037(12) -0.0145(14) -0.0034(14)
O18 0.078(2) 0.0388(14) 0.0456(17) -0.0038(13) -0.0021(16) -0.0285(14)
O19 0.0414(15) 0.0633(16) 0.074(2) -0.0291(15) -0.0119(15) -0.0120(14)
O20 0.0492(16) 0.0456(14) 0.0620(18) -0.0173(13) -0.0145(15) -0.0095(13)

loop_
_atom_type_symbol
_atom_type_description
_atom_type_scat_dispersion_real
_atom_type_scat_dispersion_imag
_atom_type_scat_source
C C 0.0181 0.0091 'International Tables Vol C Tables 4.2.6.8 and 6.1.1.4'
N N 0.0311 0.0180 'International Tables Vol C Tables 4.2.6.8 and 6.1.1.4'
O O 0.0492 0.0322 'International Tables Vol C Tables 4.2.6.8 and 6.1.1.4'
F F 0.0727 0.0534 'International Tables Vol C Tables 4.2.6.8 and 6.1.1.4'
La La -1.4094 9.0376 'International Tables Vol C Tables 4.2.6.8 and 6.1.1.4'
H H 0.0000 0.0000 'International Tables Vol C Tables 4.2.6.8 and 6.1.1.4'

loop_
_geom_angle_atom_site_label_1
_geom_angle_atom_site_label_2
_geom_angle_atom_site_label_3
_geom_angle
O1 C1 C2 115.6(6)
O1 C1 C6 123.1(6)
C2 C1 C6 121.3(7)
C3 C2 C1 119.3(6)
C3 C2 H2 120.4
C1 C2 H2 120.4
C2 C3 C4 123.0(6)
C2 C3 H3 118.5
C4 C3 H3 118.5
C7 C4 C5 120.8(5)
C7 C4 C3 121.9(5)
C5 C4 C3 117.3(6)
O2 C5 C6 120.2(5)
O2 C5 C4 120.8(6)
C6 C5 C4 119.0(5)
C1 C6 C5 120.2(5)
C1 C6 H6 119.9
C5 C6 H6 119.9
N1 C7 C4 127.4(5)
N1 C7 H7 116.3
C4 C7 H7 116.3
N1 C8 C9 112.4(5)
N1 C8 H8A 109.1
C9 C8 H8A 109.1
N1 C8 H8B 109.1
C9 C8 H8B 109.1
H8A C8 H8B 107.9
C10 C9 C8 113.8(6)
C10 C9 H9A 108.8
C8 C9 H9A 108.8
C10 C9 H9B 108.8
C8 C9 H9B 108.8
H9A C9 H9B 107.7
C11 C10 C9 115.2(7)
C11 C10 H10A 108.5
C9 C10 H10A 108.5
C11 C10 H10B 108.5
C9 C10 H10B 108.5
H10A C10 H10B 107.5
C10 C11 H11A 109.5
C10 C11 H11B 109.5
H11A C11 H11B 109.5
C10 C11 H11C 109.5
H11A C11 H11C 109.5
H11B C11 H11C 109.5
O1 C12 H12A 109.5
O1 C12 H12B 109.5
H12A C12 H12B 109.5
O1 C12 H12C 109.5
H12A C12 H12C 109.5
H12B C12 H12C 109.5
O3 C13 C18 123.7(4)
O3 C13 C14 115.1(4)
C18 C13 C14 121.2(5)
C15 C14 C13 118.7(5)
C15 C14 H14 120.6
C13 C14 H14 120.6
C14 C15 C16 123.0(5)
C14 C15 H15 118.5
C16 C15 H15 118.5
C19 C16 C15 119.4(4)
C19 C16 C17 122.9(4)
C15 C16 C17 117.7(5)
O4 C17 C18 121.5(4)
O4 C17 C16 118.5(4)
C18 C17 C16 119.9(4)
C17 C18 C13 119.4(4)
C17 C18 H18 120.3
C13 C18 H18 120.3
N2 C19 C16 125.8(5)
N2 C19 H19 117.1
C16 C19 H19 117.1
N2 C20 C21 112.3(7)
N2 C20 H20A 109.1
C21 C20 H20A 109.1
N2 C20 H20B 109.1
C21 C20 H20B 109.1
H20A C20 H20B 107.9
C22 C21 C20 112.8(7)
C22 C21 H21A 109.0
C20 C21 H21A 109.0
C22 C21 H21B 109.0
C20 C21 H21B 109.0
H21A C21 H21B 107.8
C21 C22 C23 107.1(7)
C21 C22 H22A 110.3
C23 C22 H22A 110.3
C21 C22 H22B 110.3
C23 C22 H22B 110.3
H22A C22 H22B 108.5
C22 C23 H23A 109.5
C22 C23 H23B 109.5
H23A C23 H23B 109.5
C22 C23 H23C 109.5
H23A C23 H23C 109.5
H23B C23 H23C 109.5
O3 C24 H24A 109.5
O3 C24 H24B 109.5
H24A C24 H24B 109.5
O3 C24 H24C 109.5
H24A C24 H24C 109.5
H24B C24 H24C 109.5
C26 C25 C30 119.4(6)
C26 C25 C31 117.8(4)
C30 C25 C31 122.8(5)
C27 C26 C25 121.5(5)
C27 C26 H26 119.3
C25 C26 H26 119.3
C26 C27 C28 118.6(6)
C26 C27 H27 120.7
C28 C27 H27 120.7
C29 C28 C27 120.8(7)
C29 C28 H28 119.6
C27 C28 H28 119.6
C28 C29 C30 120.3(5)
C28 C29 H29 119.8
C30 C29 H29 119.8
C29 C30 C25 119.2(5)
C29 C30 H30 120.4
C25 C30 H30 120.4
O5 C31 C32 122.1(5)
O5 C31 C25 117.8(4)
C32 C31 C25 120.1(4)
C33 C32 C31 122.5(4)
C33 C32 H32 118.8
C31 C32 H32 118.8
O6 C33 C32 129.6(4)
O6 C33 C34 112.2(5)
C32 C33 C34 118.1(4)
F1 C34 F3 107.2(4)
F1 C34 F2 107.1(5)
F3 C34 F2 105.7(4)
F1 C34 C33 111.1(4)
F3 C34 C33 114.0(5)
F2 C34 C33 111.3(4)
C36 C35 C40 118.6(5)
C36 C35 C41 119.0(4)
C40 C35 C41 122.4(5)
C35 C36 C37 121.8(4)
C35 C36 H36 119.1
C37 C36 H36 119.1
C36 C37 C38 118.1(6)
C36 C37 H37 121.0
C38 C37 H37 121.0
C39 C38 C37 121.3(5)
C39 C38 H38 119.4
C37 C38 H38 119.4
C38 C39 C40 119.5(5)
C38 C39 H39 120.2
C40 C39 H39 120.2
C35 C40 C39 120.8(6)
C35 C40 H40 119.6
C39 C40 H40 119.6
O7 C41 C42 125.0(4)
O7 C41 C35 115.6(4)
C42 C41 C35 119.4(4)
C41 C42 C43 122.1(4)
C41 C42 H42 118.9
C43 C42 H42 118.9
O8 C43 C42 127.6(4)
O8 C43 C44 113.8(4)
C42 C43 C44 118.6(3)
F4B C44 F5B 109.9(8)
F4B C44 F6A 58.0(7)
F5B C44 F6A 131.3(8)
F4B C44 F5A 135.7(8)
F6A C44 F5A 107.0(4)
F4B C44 F6B 96.5(9)
F5B C44 F6B 107.6(9)
F5A C44 F6B 68.7(6)
F4B C44 F4A 53.8(7)
F5B C44 F4A 61.3(5)
F6A C44 F4A 107.3(4)
F5A C44 F4A 104.3(4)
F6B C44 F4A 131.2(8)
F4B C44 C43 113.5(8)
F5B C44 C43 114.3(7)
F6A C44 C43 113.3(4)
F5A C44 C43 110.6(3)
F6B C44 C43 113.6(7)
F4A C44 C43 113.8(4)
O9 C45 O10 127.6(5)
O9 C45 C46 115.7(4)
O10 C45 C46 116.6(4)
O9 C45 La1 63.4(3)
O10 C45 La1 64.3(3)
C46 C45 La1 176.8(3)
F8 C46 F9 109.6(5)
F8 C46 F7 105.5(5)
F9 C46 F7 102.9(5)
F8 C46 C45 115.0(5)
F9 C46 C45 113.1(5)
F7 C46 C45 109.8(5)
O11 C47 C52 125.4(5)
O11 C47 C48 114.0(5)
C52 C47 C48 120.6(5)
C49 C48 C47 117.9(5)
C49 C48 H48 121.0
C47 C48 H48 121.0
C48 C49 C50 123.0(5)
C48 C49 H49 118.5
C50 C49 H49 118.5
C49 C50 C53 119.2(5)
C49 C50 C51 118.5(5)
C53 C50 C51 122.2(5)
O12 C51 C52 121.0(4)
O12 C51 C50 119.3(5)
C52 C51 C50 119.7(5)
C51 C52 C47 120.1(4)
C51 C52 H52 119.9
C47 C52 H52 119.9
N3 C53 C50 126.8(5)
N3 C53 H53 116.6
C50 C53 H53 116.6
N3 C54 C55 117.9(5)
N3 C54 H54A 107.8
C55 C54 H54A 107.8
N3 C54 H54B 107.8
C55 C54 H54B 107.8
H54A C54 H54B 107.2
C56 C55 C54 109.7(6)
C56 C55 H55A 109.7
C54 C55 H55A 109.7
C56 C55 H55B 109.7
C54 C55 H55B 109.7
H55A C55 H55B 108.2
C55 C56 C57 109.8(6)
C55 C56 H56A 109.7
C57 C56 H56A 109.7
C55 C56 H56B 109.7
C57 C56 H56B 109.7
H56A C56 H56B 108.2
C56 C57 H57A 109.5
C56 C57 H57B 109.5
H57A C57 H57B 109.5
C56 C57 H57C 109.5
H57A C57 H57C 109.5
H57B C57 H57C 109.5
O11 C58 H58A 109.5
O11 C58 H58B 109.5
H58A C58 H58B 109.5
O11 C58 H58C 109.5
H58A C58 H58C 109.5
H58B C58 H58C 109.5
O13 C59 C64 121.5(5)
O13 C59 C60 117.7(4)
C64 C59 C60 120.8(5)
C61 C60 C59 118.4(5)
C61 C60 H60 120.8
C59 C60 H60 120.8
C60 C61 C62 122.6(5)
C60 C61 H61 118.7
C62 C61 H61 118.7
C61 C62 C65 119.4(5)
C61 C62 C63 119.0(5)
C65 C62 C63 121.5(4)
O14 C63 C64 121.4(4)
O14 C63 C62 120.0(5)
C64 C63 C62 118.6(4)
C63 C64 C59 120.5(5)
C63 C64 H64 119.7
C59 C64 H64 119.7
N4 C65 C62 126.5(5)
N4 C65 H65 116.7
C62 C65 H65 116.7
N4 C66 C67 113.3(4)
N4 C66 H66A 108.9
C67 C66 H66A 108.9
N4 C66 H66B 108.9
C67 C66 H66B 108.9
H66A C66 H66B 107.7
C66 C67 C68 112.3(5)
C66 C67 H67A 109.1
C68 C67 H67A 109.1
C66 C67 H67B 109.1
C68 C67 H67B 109.1
H67A C67 H67B 107.9
C67 C68 C69 111.0(6)
C67 C68 H68A 109.4
C69 C68 H68A 109.4
C67 C68 H68B 109.4
C69 C68 H68B 109.4
H68A C68 H68B 108.0
C68 C69 H69A 109.5
C68 C69 H69B 109.5
H69A C69 H69B 109.5
C68 C69 H69C 109.5
H69A C69 H69C 109.5
H69B C69 H69C 109.5
O13 C70A H70A 109.5
O13 C70A H70B 109.5
O13 C70A H70C 109.5
O13 C70B H70D 109.5
O13 C70B H70E 109.5
H70D C70B H70E 109.5
O13 C70B H70F 109.5
H70D C70B H70F 109.5
H70E C70B H70F 109.5
C72 C71 C76 118.6(4)
C72 C71 C77 120.2(4)
C76 C71 C77 121.1(5)
C71 C72 C73 120.7(5)
C71 C72 H72 119.6
C73 C72 H72 119.6
C72 C73 C74 119.0(6)
C72 C73 H73 120.5
C74 C73 H73 120.5
C75 C74 C73 120.8(5)
C75 C74 H74 119.6
C73 C74 H74 119.6
C74 C75 C76 119.9(5)
C74 C75 H75 120.1
C76 C75 H75 120.1
C75 C76 C71 120.9(5)
C75 C76 H76 119.6
C71 C76 H76 119.6
O15 C77 C78 123.0(4)
O15 C77 C71 115.2(4)
C78 C77 C71 121.8(4)
C79 C78 C77 123.5(4)
C79 C78 H78 118.3
C77 C78 H78 118.3
O16 C79 C78 129.1(5)
O16 C79 C80 113.2(4)
C78 C79 C80 117.6(4)
F11A C80 F12A 105.3(10)
F11A C80 F10B 68.8(6)
F12A C80 F10B 126.5(10)
F11A C80 F12B 134.3(8)
F10B C80 F12B 107.6(5)
F11A C80 F10A 108.5(8)
F12A C80 F10A 106.4(11)
F12B C80 F10A 73.2(7)
F12A C80 F11B 67.8(8)
F10B C80 F11B 104.7(4)
F12B C80 F11B 104.4(5)
F10A C80 F11B 135.1(8)
F11A C80 C79 110.8(8)
F12A C80 C79 116.3(9)
F10B C80 C79 115.1(4)
F12B C80 C79 111.3(4)
F10A C80 C79 109.2(8)
F11B C80 C79 113.0(4)
C82A C81A C86A 119.4(6)
C82A C81A C87 114.5(4)
C86A C81A C87 126.0(7)
C83A C82A C81A 119.5(5)
C83A C82A H82A 120.2
C81A C82A H82A 120.2
C82A C83A C84A 119.7(8)
C82A C83A H83A 120.2
C84A C83A H83A 120.2
C85A C84A C83A 121.7(8)
C85A C84A H84A 119.1
C83A C84A H84A 119.1
C84A C85A C86A 118.0(7)
C84A C85A H85 121.0
C86A C85A H85 121.0
C85A C86A C81A 121.7(8)
C85A C86A H86A 119.2
C81A C86A H86A 119.2
C82B C81B C86B 115.8(6)
C82B C81B C87 122.9(4)
C86B C81B C87 121.2(6)
C83B C82B C81B 123.0(4)
C83B C82B H82B 118.5
C81B C82B H82B 118.5
C82B C83B C84B 119.7(7)
C82B C83B H83B 120.2
C84B C83B H83B 120.2
C85B C84B C83B 117.8(7)
C85B C84B H84B 121.1
C83B C84B H84B 121.1
C86B C85B C84B 122.4(6)
C86B C85B H85B 118.8
C84B C85B H85B 118.8
C85B C86B C81B 121.4(7)
C85B C86B H86B 119.3
C81B C86B H86B 119.3
O17 C87 C88 123.5(5)
O17 C87 C81A 118.2(5)
C88 C87 C81A 117.9(4)
O17 C87 C81B 115.4(5)
C88 C87 C81B 120.4(4)
C89 C88 C87 121.8(4)
C89 C88 H88 119.1
C87 C88 H88 119.1
O18 C89 C88 132.1(5)
O18 C89 C90 109.1(6)
C88 C89 C90 118.8(4)
F14 C90 F15 111.4(8)
F14 C90 F13 104.7(5)
F15 C90 F13 102.6(5)
F14 C90 C89 114.3(6)
F15 C90 C89 113.7(5)
F13 C90 C89 108.9(6)
O20 C91 O19 128.8(6)
O20 C91 C92 115.1(5)
O19 C91 C92 115.8(5)
O20 C91 La2 64.8(3)
O19 C91 La2 64.0(3)
C92 C91 La2 172.5(4)
F16 C92 F17 111.6(7)
F16 C92 F18 100.2(6)
F17 C92 F18 101.6(5)
F16 C92 C91 117.6(5)
F17 C92 C91 114.9(6)
F18 C92 C91 108.5(6)
O2 La1 O4 161.75(12)
O2 La1 O5 80.79(11)
O4 La1 O5 82.50(10)
O2 La1 O6 82.81(10)
O4 La1 O6 97.88(9)
O5 La1 O6 68.65(11)
O2 La1 O8 83.22(11)
O4 La1 O8 86.09(10)
O5 La1 O8 77.62(10)
O6 La1 O8 145.09(10)
O2 La1 O7 95.08(10)
O4 La1 O7 94.42(9)
O5 La1 O7 145.07(11)
O6 La1 O7 145.68(11)
O8 La1 O7 67.45(11)
O2 La1 O9 125.05(11)
O4 La1 O9 72.44(10)
O5 La1 O9 133.81(10)
O6 La1 O9 76.99(10)
O8 La1 O9 136.18(8)
O7 La1 O9 76.45(10)
O2 La1 O10 75.86(11)
O4 La1 O10 122.03(11)
O5 La1 O10 138.29(9)
O6 La1 O10 74.48(10)
O8 La1 O10 131.89(10)
O7 La1 O10 71.83(10)
O9 La1 O10 49.66(10)
O2 La1 C45 100.66(13)
O4 La1 C45 97.07(12)
O5 La1 C45 142.81(11)
O6 La1 C45 74.64(11)
O8 La1 C45 139.57(11)
O7 La1 C45 72.12(11)
O9 La1 C45 24.69(11)
O10 La1 C45 24.98(11)
O12 La2 O14 161.51(12)
O12 La2 O17 80.87(10)
O14 La2 O17 82.52(10)
O12 La2 O18 98.73(11)
O14 La2 O18 82.72(11)
O17 La2 O18 68.91(13)
O12 La2 O15 94.61(9)
O14 La2 O15 93.57(9)
O17 La2 O15 142.30(12)
O18 La2 O15 148.05(13)
O12 La2 O16 85.92(11)
O14 La2 O16 81.80(11)
O17 La2 O16 74.25(11)
O18 La2 O16 141.50(11)
O15 La2 O16 68.09(10)
O12 La2 O19 72.67(12)
O14 La2 O19 125.45(12)
O17 La2 O19 134.94(11)
O18 La2 O19 79.69(12)
O15 La2 O19 76.80(11)
O16 La2 O19 137.01(9)
O12 La2 O20 122.82(11)
O14 La2 O20 75.47(11)
O17 La2 O20 139.67(10)
O18 La2 O20 75.03(11)
O15 La2 O20 73.33(11)
O16 La2 O20 133.43(10)
O19 La2 O20 50.17(11)
O12 La2 C91 98.17(14)
O14 La2 C91 100.06(14)
O17 La2 C91 144.36(13)
O18 La2 C91 76.13(13)
O15 La2 C91 73.31(13)
O16 La2 C91 141.39(12)
O19 La2 C91 25.51(14)
O20 La2 C91 24.66(13)
C7 N1 C8 127.0(5)
C7 N1 H1 116.5
C8 N1 H1 116.5
C19 N2 C20 123.9(5)
C19 N2 H2A 118.1
C20 N2 H2A 118.1
C53 N3 C54 125.1(5)
C53 N3 H3A 117.4
C54 N3 H3A 117.4
C65 N4 C66 125.1(4)
C65 N4 H4 117.5
C66 N4 H4 117.5
C1 O1 C12 118.6(5)
C5 O2 La1 151.6(4)
C13 O3 C24 118.1(4)
C17 O4 La1 144.6(3)
C31 O5 La1 137.0(3)
C33 O6 La1 132.1(3)
C41 O7 La1 139.9(3)
C43 O8 La1 135.2(3)
C45 O9 La1 91.9(3)
C45 O10 La1 90.7(3)
C47 O11 C58 117.8(4)
C51 O12 La2 147.9(3)
C59 O13 C70A 123.6(6)
C59 O13 C70B 124.4(8)
C70A O13 C70B 111.3(9)
C63 O14 La2 149.7(3)
C77 O15 La2 138.7(3)
C79 O16 La2 133.7(3)
C87 O17 La2 138.0(4)
C89 O18 La2 128.2(4)
C91 O19 La2 90.5(3)
C91 O20 La2 90.5(4)

loop_
_geom_bond_atom_site_label_1
_geom_bond_atom_site_label_2
_geom_bond_distance
C1 O1 1.354(9)
C1 C2 1.369(10)
C1 C6 1.408(8)
C2 C3 1.361(12)
C2 H2 0.9500
C3 C4 1.429(9)
C3 H3 0.9500
C4 C7 1.399(10)
C4 C5 1.426(8)
C5 O2 1.295(6)
C5 C6 1.410(9)
C6 H6 0.9500
C7 N1 1.265(8)
C7 H7 0.9500
C8 N1 1.474(9)
C8 C9 1.526(9)
C8 H8A 0.9900
C8 H8B 0.9900
C9 C10 1.505(7)
C9 H9A 0.9900
C9 H9B 0.9900
C10 C11 1.456(10)
C10 H10A 0.9900
C10 H10B 0.9900
C11 H11A 0.9800
C11 H11B 0.9800
C11 H11C 0.9800
C12 O1 1.411(8)
C12 H12A 0.9800
C12 H12B 0.9800
C12 H12C 0.9800
C13 O3 1.352(7)
C13 C18 1.399(6)
C13 C14 1.413(7)
C14 C15 1.354(9)
C14 H14 0.9500
C15 C16 1.407(7)
C15 H15 0.9500
C16 C19 1.387(8)
C16 C17 1.439(6)
C17 O4 1.310(5)
C17 C18 1.395(7)
C18 H18 0.9500
C19 N2 1.310(7)
C19 H19 0.9500
C20 N2 1.466(9)
C20 C21 1.498(9)
C20 H20A 0.9900
C20 H20B 0.9900
C21 C22 1.451(8)
C21 H21A 0.9900
C21 H21B 0.9900
C22 C23 1.592(10)
C22 H22A 0.9900
C22 H22B 0.9900
C23 H23A 0.9800
C23 H23B 0.9800
C23 H23C 0.9800
C24 O3 1.433(6)
C24 H24A 0.9800
C24 H24B 0.9800
C24 H24C 0.9800
C25 C26 1.384(8)
C25 C30 1.412(6)
C25 C31 1.463(8)
C26 C27 1.373(10)
C26 H26 0.9500
C27 C28 1.421(9)
C27 H27 0.9500
C28 C29 1.361(11)
C28 H28 0.9500
C29 C30 1.399(10)
C29 H29 0.9500
C30 H30 0.9500
C31 O5 1.254(4)
C31 C32 1.446(6)
C32 C33 1.357(8)
C32 H32 0.9500
C33 O6 1.262(5)
C33 C34 1.538(6)
C34 F1 1.320(6)
C34 F3 1.329(6)
C34 F2 1.330(6)
C35 C36 1.384(8)
C35 C40 1.403(6)
C35 C41 1.503(6)
C36 C37 1.399(8)
C36 H36 0.9500
C37 C38 1.417(7)
C37 H37 0.9500
C38 C39 1.365(10)
C38 H38 0.9500
C39 C40 1.405(8)
C39 H39 0.9500
C40 H40 0.9500
C41 O7 1.239(5)
C41 C42 1.393(7)
C42 C43 1.420(7)
C42 H42 0.9500
C43 O8 1.289(5)
C43 C44 1.504(7)
C44 F4B 1.293(10)
C44 F5B 1.297(10)
C44 F6A 1.301(6)
C44 F5A 1.327(5)
C44 F6B 1.328(12)
C44 F4A 1.344(5)
C45 O9 1.229(6)
C45 O10 1.241(6)
C45 C46 1.550(8)
C45 La1 2.940(5)
C46 F8 1.263(7)
C46 F9 1.304(6)
C46 F7 1.327(7)
C47 O11 1.353(7)
C47 C52 1.402(7)
C47 C48 1.425(8)
C48 C49 1.361(10)
C48 H48 0.9500
C49 C50 1.396(8)
C49 H49 0.9500
C50 C53 1.404(8)
C50 C51 1.427(7)
C51 O12 1.311(6)
C51 C52 1.380(8)
C52 H52 0.9500
C53 N3 1.289(8)
C53 H53 0.9500
C54 N3 1.462(9)
C54 C55 1.487(9)
C54 H54A 0.9900
C54 H54B 0.9900
C55 C56 1.472(6)
C55 H55A 0.9900
C55 H55B 0.9900
C56 C57 1.563(10)
C56 H56A 0.9900
C56 H56B 0.9900
C57 H57A 0.9800
C57 H57B 0.9800
C57 H57C 0.9800
C58 O11 1.418(8)
C58 H58A 0.9800
C58 H58B 0.9800
C58 H58C 0.9800
C59 O13 1.358(7)
C59 C64 1.401(7)
C59 C60 1.406(8)
C60 C61 1.363(9)
C60 H60 0.9500
C61 C62 1.386(7)
C61 H61 0.9500
C62 C65 1.425(8)
C62 C63 1.439(6)
C63 O14 1.298(5)
C63 C64 1.380(8)
C64 H64 0.9500
C65 N4 1.288(7)
C65 H65 0.9500
C66 N4 1.478(8)
C66 C67 1.488(7)
C66 H66A 0.9900
C66 H66B 0.9900
C67 C68 1.529(8)
C67 H67A 0.9900
C67 H67B 0.9900
C68 C69 1.540(9)
C68 H68A 0.9900
C68 H68B 0.9900
C69 H69A 0.9800
C69 H69B 0.9800
C69 H69C 0.9800
C70A O13 1.408(10)
C70A H70A 0.9800
C70A H70B 0.9800
C70A H70C 0.9800
C70B O13 1.433(9)
C70B H70D 0.9800
C70B H70E 0.9800
C70B H70F 0.9800
C71 C72 1.377(8)
C71 C76 1.415(7)
C71 C77 1.491(6)
C72 C73 1.399(7)
C72 H72 0.9500
C73 C74 1.415(8)
C73 H73 0.9500
C74 C75 1.352(9)
C74 H74 0.9500
C75 C76 1.389(7)
C75 H75 0.9500
C76 H76 0.9500
C77 O15 1.282(6)
C77 C78 1.400(7)
C78 C79 1.378(6)
C78 H78 0.9500
C79 O16 1.255(5)
C79 C80 1.521(7)
C80 F11A 1.291(10)
C80 F12A 1.295(10)
C80 F10B 1.302(5)
C80 F12B 1.306(6)
C80 F10A 1.309(9)
C80 F11B 1.338(6)
C81A C82A 1.382(9)
C81A C86A 1.387(8)
C81A C87 1.480(7)
C82A C83A 1.376(9)
C82A H82A 0.9500
C83A C84A 1.387(9)
C83A H83A 0.9500
C84A C85A 1.366(12)
C84A H84A 0.9500
C85A C86A 1.374(12)
C85A H85 0.9500
C86A H86A 0.9500
C81B C82B 1.391(8)
C81B C86B 1.405(7)
C81B C87 1.519(7)
C82B C83B 1.383(9)
C82B H82B 0.9500
C83B C84B 1.396(7)
C83B H83B 0.9500
C84B C85B 1.374(10)
C84B H84B 0.9500
C85B C86B 1.366(11)
C85B H85B 0.9500
C86B H86B 0.9500
C87 O17 1.251(5)
C87 C88 1.405(8)
C88 C89 1.342(9)
C88 H88 0.9500
C89 O18 1.274(6)
C89 C90 1.578(9)
C90 F14 1.230(10)
C90 F15 1.292(8)
C90 F13 1.418(8)
C91 O20 1.223(6)
C91 O19 1.263(7)
C91 C92 1.539(10)
C91 La2 2.932(6)
C92 F16 1.229(8)
C92 F17 1.331(7)
C92 F18 1.427(8)
La1 O2 2.379(3)
La1 O4 2.391(3)
La1 O5 2.459(3)
La1 O6 2.460(3)
La1 O8 2.509(3)
La1 O7 2.513(3)
La1 O9 2.630(4)
La1 O10 2.649(3)
La2 O12 2.390(3)
La2 O14 2.391(3)
La2 O17 2.456(3)
La2 O18 2.486(3)
La2 O15 2.486(3)
La2 O16 2.504(3)
La2 O19 2.634(4)
La2 O20 2.653(4)
N1 H1 0.8800
N2 H2A 0.8800
N3 H3A 0.8800
N4 H4 0.8800
